data_2234128
loop_
_publ_author_name
'Asiri, Abdullah M.'
'Faidallah, Hassan M.'
'Alamry, Khalid A.'
'Ng, Seik Weng'
'Tiekink, Edward R. T.'

_publ_section_title
;
 A second monoclinic polymorph for
 3-amino-1-(4-methoxyphenyl)-9,10-dihydrophenanthrene-2,4-dicarbonitrile
;
_journal_coeditor_code BT5850
_journal_issue 4
_journal_name_full 'Acta Crystallographica Section E'
_journal_page_first o1157
_journal_page_last o1158
_journal_paper_doi 10.1107/S1600536812011798
_journal_volume 68
_journal_year 2012
_chemical_formula_iupac 'C23 H17 N3 O'
_chemical_formula_moiety 'C23 H17 N3 O'
_chemical_formula_sum 'C23 H17 N3 O'
_chemical_formula_weight 351.40
_chemical_name_systematic
;
3-amino-1-(4-methoxyphenyl)-9,10-dihydrophenanthrene-2,4-dicarbonitrile
;
_space_group_IT_number 14
_symmetry_cell_setting monoclinic
_symmetry_space_group_name_Hall '-P 2yn'
_symmetry_space_group_name_H-M 'P 1 21/n 1'
_atom_sites_solution_hydrogens geom
_atom_sites_solution_primary direct
_atom_sites_solution_secondary difmap
_audit_creation_method SHELXL-97
_cell_angle_alpha 90.00
_cell_angle_beta 90.719(5)
_cell_angle_gamma 90.00
_cell_formula_units_Z 8
_cell_length_a 11.5197(6)
_cell_length_b 25.1585(12)
_cell_length_c 11.9564(6)
_cell_measurement_reflns_used 4701
_cell_measurement_temperature 100(2)
_cell_measurement_theta_max 27.5021
_cell_measurement_theta_min 2.3455
_cell_volume 3464.9(3)
_computing_cell_refinement 'CrysAlis PRO (Agilent, 2011)'
_computing_data_collection 'CrysAlis PRO (Agilent, 2011)'
_computing_data_reduction 'CrysAlis PRO (Agilent, 2011)'
_computing_molecular_graphics 'ORTEP-3 (Farrugia, 1997) and DIAMOND (Brandenburg, 2006)'
_computing_publication_material 'publCIF (Westrip, 2010)'
_computing_structure_refinement 'SHELXL97 (Sheldrick, 2008)'
_computing_structure_solution 'SHELXS97 (Sheldrick, 2008)'
_diffrn_ambient_temperature 100(2)
_diffrn_detector_area_resol_mean 10.4041
_diffrn_measured_fraction_theta_full 0.999
_diffrn_measured_fraction_theta_max 0.999
_diffrn_measurement_device_type 'Agilent SuperNova Dual diffractometer with an Atlas detector'
_diffrn_measurement_method '\w scan'
_diffrn_radiation_monochromator Mirror
_diffrn_radiation_source 'SuperNova (Mo) X-ray Source'
_diffrn_radiation_type MoK\a
_diffrn_radiation_wavelength 0.71073
_diffrn_reflns_av_R_equivalents 0.0552
_diffrn_reflns_av_sigmaI/netI 0.0769
_diffrn_reflns_limit_h_max 14
_diffrn_reflns_limit_h_min -14
_diffrn_reflns_limit_k_max 32
_diffrn_reflns_limit_k_min -24
_diffrn_reflns_limit_l_max 12
_diffrn_reflns_limit_l_min -15
_diffrn_reflns_number 20450
_diffrn_reflns_theta_full 27.56
_diffrn_reflns_theta_max 27.56
_diffrn_reflns_theta_min 2.40
_diffrn_standards_decay_% 0
_diffrn_standards_interval_count 0
_diffrn_standards_interval_time 0
_diffrn_standards_number 0
_exptl_absorpt_coefficient_mu 0.085
_exptl_absorpt_correction_T_max 0.9916
_exptl_absorpt_correction_T_min 0.9710
_exptl_absorpt_correction_type multi-scan
_exptl_absorpt_process_details '(CrysAlis PRO; Agilent, 2011)'
_exptl_crystal_colour orange
_exptl_crystal_density_diffrn 1.347
_exptl_crystal_density_method 'not measured'
_exptl_crystal_description prism
_exptl_crystal_F_000 1472
_exptl_crystal_size_max 0.35
_exptl_crystal_size_mid 0.35
_exptl_crystal_size_min 0.10
_refine_diff_density_max 0.331
_refine_diff_density_min -0.249
_refine_ls_extinction_method none
_refine_ls_goodness_of_fit_ref 1.035
_refine_ls_hydrogen_treatment mixed
_refine_ls_matrix_type full
_refine_ls_number_parameters 503
_refine_ls_number_reflns 7990
_refine_ls_number_restraints 4
_refine_ls_restrained_S_all 1.035
_refine_ls_R_factor_all 0.0984
_refine_ls_R_factor_gt 0.0599
_refine_ls_shift/su_max 0.001
_refine_ls_shift/su_mean 0.001
_refine_ls_structure_factor_coef Fsqd
_refine_ls_weighting_details 'calc w=1/[\s^2^(Fo^2^)+(0.0570P)^2^+0.8390P] where P=(Fo^2^+2Fc^2^)/3'
_refine_ls_weighting_scheme calc
_refine_ls_wR_factor_gt 0.1311
_refine_ls_wR_factor_ref 0.1558
_reflns_number_gt 5348
_reflns_number_total 7990
_reflns_threshold_expression I>2\s(I)
_cod_data_source_file bt5850.cif
_cod_data_source_block I
_cod_original_sg_symbol_H-M 'P 21/n'
_cod_database_code 2234128
_cod_database_fobs_code 2234128

loop_
_symmetry_equiv_pos_as_xyz
'x, y, z'
'-x+1/2, y+1/2, -z+1/2'
'-x, -y, -z'
'x-1/2, -y-1/2, z-1/2'

loop_
_atom_site_type_symbol
_atom_site_label
_atom_site_fract_x
_atom_site_fract_y
_atom_site_fract_z
_atom_site_U_iso_or_equiv
_atom_site_adp_type
_atom_site_calc_flag
_atom_site_refinement_flags
_atom_site_occupancy
_atom_site_symmetry_multiplicity
O O1 0.10070(14) 0.15244(6) 0.28185(14) 0.0303(4) Uani d . 1 1
O O2 0.84581(15) 0.39154(6) 1.09183(14) 0.0328(4) Uani d . 1 1
N N1 0.35813(17) 0.54827(8) 0.59073(16) 0.0301(5) Uani d . 1 1
N N2 0.44427(18) 0.41933(8) 0.60868(17) 0.0286(4) Uani d D 1 1
N N3 0.45795(18) 0.28657(8) 0.52814(17) 0.0341(5) Uani d . 1 1
N N4 0.48229(19) 0.77085(8) 0.78737(19) 0.0377(5) Uani d . 1 1
N N5 0.49102(17) 0.64209(8) 0.72209(16) 0.0268(4) Uani d D 1 1
N N6 0.56385(16) 0.51011(7) 0.73917(15) 0.0249(4) Uani d . 1 1
C C1 0.15965(18) 0.40545(8) 0.38717(18) 0.0220(5) Uani d . 1 1
C C2 0.04533(18) 0.40182(9) 0.32242(19) 0.0242(5) Uani d . 1 1
H H2A 0.0596 0.4063 0.2415 0.029 Uiso calc R 1 1
H H2B 0.0102 0.3664 0.3338 0.029 Uiso calc R 1 1
C C3 -0.03757(19) 0.44473(8) 0.36222(19) 0.0256(5) Uani d . 1 1
H H3A -0.1106 0.4432 0.3178 0.031 Uiso calc R 1 1
H H3B -0.0566 0.4386 0.4417 0.031 Uiso calc R 1 1
C C4 0.01701(19) 0.49843(9) 0.34957(18) 0.0235(5) Uani d . 1 1
C C5 -0.0443(2) 0.54234(9) 0.31252(19) 0.0275(5) Uani d . 1 1
H H5 -0.1252 0.5393 0.2974 0.033 Uiso calc R 1 1
C C6 0.0111(2) 0.59115(9) 0.29700(19) 0.0292(5) Uani d . 1 1
H H6 -0.0323 0.6216 0.2748 0.035 Uiso calc R 1 1
C C7 0.1298(2) 0.59477(9) 0.31422(18) 0.0268(5) Uani d . 1 1
H H7 0.1686 0.6273 0.2992 0.032 Uiso calc R 1 1
C C8 0.1925(2) 0.55150(9) 0.35315(18) 0.0249(5) Uani d . 1 1
H H8 0.2738 0.5546 0.3653 0.030 Uiso calc R 1 1
C C9 0.13701(19) 0.50318(8) 0.37478(17) 0.0222(5) Uani d . 1 1
C C10 0.19815(18) 0.45619(8) 0.41975(18) 0.0220(5) Uani d . 1 1
C C11 0.29307(18) 0.46056(8) 0.49625(18) 0.0218(5) Uani d . 1 1
C C12 0.35534(19) 0.41555(8) 0.53271(18) 0.0225(5) Uani d . 1 1
C C13 0.32176(19) 0.36595(8) 0.48802(18) 0.0225(5) Uani d . 1 1
C C14 0.22155(19) 0.36049(8) 0.41905(18) 0.0211(5) Uani d . 1 1
C C15 0.32687(18) 0.51051(9) 0.54559(18) 0.0221(5) Uani d . 1 1
C C16 0.3947(2) 0.32124(9) 0.51117(18) 0.0256(5) Uani d . 1 1
C C17 0.18686(18) 0.30606(8) 0.38398(18) 0.0228(5) Uani d . 1 1
C C18 0.1762(2) 0.26602(9) 0.46277(19) 0.0268(5) Uani d . 1 1
H H18 0.1886 0.2742 0.5396 0.032 Uiso calc R 1 1
C C19 0.1478(2) 0.21416(9) 0.4326(2) 0.0278(5) Uani d . 1 1
H H19 0.1418 0.1872 0.4879 0.033 Uiso calc R 1 1
C C20 0.12838(18) 0.20240(9) 0.3206(2) 0.0248(5) Uani d . 1 1
C C21 0.13611(18) 0.24202(9) 0.24038(19) 0.0248(5) Uani d . 1 1
H H21 0.1213 0.2339 0.1639 0.030 Uiso calc R 1 1
C C22 0.16527(18) 0.29310(9) 0.27145(18) 0.0242(5) Uani d . 1 1
H H22 0.1708 0.3199 0.2159 0.029 Uiso calc R 1 1
C C23 0.1006(2) 0.11064(9) 0.3630(2) 0.0355(6) Uani d . 1 1
H H23A 0.0808 0.0770 0.3263 0.053 Uiso calc R 1 1
H H23B 0.0430 0.1185 0.4204 0.053 Uiso calc R 1 1
H H23C 0.1777 0.1078 0.3980 0.053 Uiso calc R 1 1
C C24 0.69808(19) 0.63961(8) 1.01349(18) 0.0218(5) Uani d . 1 1
C C25 0.7659(2) 0.64074(9) 1.12243(18) 0.0259(5) Uani d . 1 1
H H25A 0.8455 0.6540 1.1092 0.031 Uiso calc R 1 1
H H25B 0.7717 0.6043 1.1535 0.031 Uiso calc R 1 1
C C26 0.7052(2) 0.67681(9) 1.20495(18) 0.0262(5) Uani d . 1 1
H H26A 0.6265 0.6630 1.2203 0.031 Uiso calc R 1 1
H H26B 0.7496 0.6780 1.2763 0.031 Uiso calc R 1 1
C C27 0.69672(18) 0.73163(9) 1.15568(18) 0.0233(5) Uani d . 1 1
C C28 0.71185(19) 0.77700(9) 1.22026(19) 0.0269(5) Uani d . 1 1
H H28 0.7195 0.7738 1.2992 0.032 Uiso calc R 1 1
C C29 0.71595(19) 0.82680(9) 1.1717(2) 0.0290(5) Uani d . 1 1
H H29 0.7253 0.8575 1.2172 0.035 Uiso calc R 1 1
C C30 0.7064(2) 0.83184(9) 1.0572(2) 0.0279(5) Uani d . 1 1
H H30 0.7140 0.8658 1.0233 0.033 Uiso calc R 1 1
C C31 0.68564(19) 0.78737(9) 0.99132(19) 0.0252(5) Uani d . 1 1
H H31 0.6764 0.7912 0.9127 0.030 Uiso calc R 1 1
C C32 0.67824(18) 0.73687(8) 1.03971(19) 0.0229(5) Uani d . 1 1
C C33 0.65311(18) 0.68813(8) 0.97334(18) 0.0219(5) Uani d . 1 1
C C34 0.58428(18) 0.68879(8) 0.87531(18) 0.0213(5) Uani d . 1 1
C C35 0.56000(18) 0.64163(8) 0.81431(18) 0.0210(5) Uani d . 1 1
C C36 0.61077(18) 0.59420(8) 0.85423(18) 0.0213(5) Uani d . 1 1
C C37 0.67812(19) 0.59281(8) 0.95346(18) 0.0215(5) Uani d . 1 1
C C38 0.5298(2) 0.73604(9) 0.8308(2) 0.0275(5) Uani d . 1 1
C C39 0.58701(18) 0.54667(9) 0.79306(18) 0.0215(5) Uani d . 1 1
C C40 0.72664(19) 0.54034(8) 0.99069(17) 0.0209(5) Uani d . 1 1
C C41 0.6805(2) 0.51357(9) 1.08273(19) 0.0266(5) Uani d . 1 1
H H41 0.6193 0.5293 1.1237 0.032 Uiso calc R 1 1
C C42 0.7230(2) 0.46448(9) 1.11451(19) 0.0282(5) Uani d . 1 1
H H42 0.6908 0.4467 1.1769 0.034 Uiso calc R 1 1
C C43 0.81266(19) 0.44099(9) 1.05564(18) 0.0244(5) Uani d . 1 1
C C44 0.8609(2) 0.46710(9) 0.96590(19) 0.0253(5) Uani d . 1 1
H H44 0.9237 0.4517 0.9266 0.030 Uiso calc R 1 1
C C45 0.81622(19) 0.51622(8) 0.93386(18) 0.0240(5) Uani d . 1 1
H H45 0.8482 0.5337 0.8710 0.029 Uiso calc R 1 1
C C46 0.9325(2) 0.36427(10) 1.0298(2) 0.0368(6) Uani d . 1 1
H H46A 0.9475 0.3295 1.0640 0.055 Uiso calc R 1 1
H H46B 1.0041 0.3852 1.0303 0.055 Uiso calc R 1 1
H H46C 0.9052 0.3593 0.9525 0.055 Uiso calc R 1 1
H H1 0.4837(17) 0.3901(6) 0.6221(18) 0.020(6) Uiso d D 1 1
H H2 0.466(2) 0.4511(6) 0.633(2) 0.044(8) Uiso d D 1 1
H H3 0.469(2) 0.6121(6) 0.690(2) 0.037(7) Uiso d D 1 1
H H4 0.460(2) 0.6715(6) 0.695(2) 0.034(7) Uiso d D 1 1

loop_
_atom_site_aniso_label
_atom_site_aniso_U_11
_atom_site_aniso_U_22
_atom_site_aniso_U_33
_atom_site_aniso_U_12
_atom_site_aniso_U_13
_atom_site_aniso_U_23
O1 0.0352(9) 0.0210(8) 0.0348(9) -0.0020(7) -0.0035(8) -0.0052(7)
O2 0.0406(10) 0.0253(9) 0.0326(9) 0.0105(7) 0.0036(8) 0.0064(7)
N1 0.0324(11) 0.0285(11) 0.0292(11) 0.0001(9) -0.0087(9) -0.0013(9)
N2 0.0327(11) 0.0217(11) 0.0312(11) -0.0024(9) -0.0098(9) -0.0009(9)
N3 0.0395(12) 0.0264(11) 0.0360(12) 0.0011(10) -0.0081(10) 0.0000(9)
N4 0.0426(12) 0.0272(11) 0.0431(13) 0.0031(10) -0.0126(11) 0.0005(10)
N5 0.0344(11) 0.0204(11) 0.0254(10) 0.0015(9) -0.0075(9) 0.0019(9)
N6 0.0275(10) 0.0229(10) 0.0240(10) 0.0010(8) -0.0055(8) 0.0010(8)
C1 0.0230(11) 0.0243(11) 0.0187(10) -0.0033(9) 0.0022(9) -0.0005(9)
C2 0.0256(11) 0.0244(11) 0.0226(11) -0.0036(9) -0.0024(10) -0.0009(9)
C3 0.0243(11) 0.0280(12) 0.0246(11) -0.0025(9) -0.0003(10) -0.0016(10)
C4 0.0249(11) 0.0267(12) 0.0190(11) 0.0006(9) 0.0006(9) -0.0039(9)
C5 0.0280(12) 0.0300(13) 0.0245(12) -0.0007(10) -0.0009(10) -0.0031(10)
C6 0.0370(13) 0.0264(12) 0.0243(12) 0.0070(10) -0.0035(11) -0.0011(10)
C7 0.0352(13) 0.0240(12) 0.0213(11) -0.0032(10) -0.0014(10) -0.0053(9)
C8 0.0301(12) 0.0242(12) 0.0204(11) -0.0010(9) -0.0024(10) -0.0037(9)
C9 0.0270(11) 0.0222(11) 0.0174(10) 0.0000(9) 0.0013(9) -0.0037(9)
C10 0.0220(11) 0.0244(11) 0.0199(11) -0.0014(9) 0.0044(9) -0.0006(9)
C11 0.0222(11) 0.0205(11) 0.0228(11) -0.0030(9) 0.0025(9) -0.0018(9)
C12 0.0233(11) 0.0238(11) 0.0205(11) -0.0027(9) 0.0033(9) 0.0002(9)
C13 0.0269(11) 0.0213(11) 0.0194(11) -0.0003(9) 0.0017(9) 0.0018(9)
C14 0.0255(11) 0.0200(11) 0.0180(10) -0.0019(9) 0.0035(9) -0.0004(9)
C15 0.0218(11) 0.0222(11) 0.0221(11) 0.0009(9) -0.0009(9) -0.0005(9)
C16 0.0327(12) 0.0219(12) 0.0220(11) -0.0069(10) -0.0011(10) -0.0020(9)
C17 0.0223(11) 0.0224(11) 0.0238(11) -0.0005(9) 0.0010(10) -0.0008(9)
C18 0.0326(12) 0.0253(12) 0.0225(11) -0.0028(10) -0.0016(10) -0.0028(10)
C19 0.0330(12) 0.0224(12) 0.0279(12) -0.0025(10) 0.0010(11) 0.0024(10)
C20 0.0212(11) 0.0221(11) 0.0311(12) -0.0010(9) 0.0008(10) -0.0064(10)
C21 0.0227(11) 0.0276(12) 0.0239(11) -0.0003(9) -0.0008(10) -0.0044(10)
C22 0.0241(11) 0.0273(12) 0.0212(11) 0.0005(9) 0.0033(10) 0.0007(9)
C23 0.0446(15) 0.0202(12) 0.0415(15) -0.0017(11) -0.0057(13) -0.0033(11)
C24 0.0239(11) 0.0224(11) 0.0191(11) -0.0022(9) 0.0000(9) 0.0012(9)
C25 0.0321(12) 0.0221(11) 0.0232(12) -0.0008(9) -0.0065(10) -0.0004(9)
C26 0.0326(12) 0.0269(12) 0.0190(11) -0.0045(10) -0.0032(10) 0.0012(9)
C27 0.0222(11) 0.0253(12) 0.0223(11) -0.0014(9) 0.0005(10) -0.0021(9)
C28 0.0280(12) 0.0277(12) 0.0250(12) 0.0024(10) -0.0025(10) -0.0041(10)
C29 0.0259(12) 0.0286(12) 0.0323(13) 0.0041(10) -0.0031(11) -0.0106(10)
C30 0.0296(12) 0.0191(11) 0.0349(13) 0.0007(9) -0.0021(11) -0.0006(10)
C31 0.0272(11) 0.0239(12) 0.0246(12) 0.0012(9) -0.0014(10) -0.0003(10)
C32 0.0210(11) 0.0214(11) 0.0266(12) -0.0008(9) 0.0033(10) -0.0022(9)
C33 0.0227(11) 0.0238(11) 0.0195(11) -0.0012(9) 0.0031(9) 0.0002(9)
C34 0.0242(11) 0.0191(11) 0.0206(11) -0.0007(9) 0.0009(9) 0.0009(9)
C35 0.0222(11) 0.0222(11) 0.0187(11) -0.0015(9) 0.0016(9) -0.0004(9)
C36 0.0250(11) 0.0187(11) 0.0201(11) -0.0016(9) 0.0016(9) -0.0011(9)
C37 0.0263(11) 0.0199(11) 0.0183(10) -0.0016(9) 0.0019(9) 0.0028(9)
C38 0.0295(12) 0.0256(12) 0.0274(12) 0.0002(10) -0.0029(10) -0.0034(10)
C39 0.0212(11) 0.0242(11) 0.0193(10) 0.0030(9) 0.0003(9) 0.0037(9)
C40 0.0256(11) 0.0199(11) 0.0170(10) -0.0032(9) -0.0042(9) -0.0005(9)
C41 0.0278(12) 0.0273(12) 0.0248(11) 0.0025(10) 0.0029(10) 0.0012(10)
C42 0.0332(13) 0.0277(12) 0.0240(12) -0.0001(10) 0.0045(11) 0.0057(10)
C43 0.0285(12) 0.0224(11) 0.0223(11) 0.0008(9) -0.0043(10) 0.0018(9)
C44 0.0263(11) 0.0261(12) 0.0236(11) 0.0002(9) 0.0022(10) -0.0038(10)
C45 0.0301(12) 0.0226(11) 0.0191(11) -0.0052(9) 0.0007(10) 0.0010(9)
C46 0.0420(14) 0.0291(13) 0.0392(15) 0.0112(11) 0.0017(13) 0.0003(11)

loop_
_atom_type_symbol
_atom_type_description
_atom_type_scat_dispersion_real
_atom_type_scat_dispersion_imag
_atom_type_scat_source
C C 0.0033 0.0016 'International Tables Vol C Tables 4.2.6.8 and 6.1.1.4'
H H 0.0000 0.0000 'International Tables Vol C Tables 4.2.6.8 and 6.1.1.4'
N N 0.0061 0.0033 'International Tables Vol C Tables 4.2.6.8 and 6.1.1.4'
O O 0.0106 0.0060 'International Tables Vol C Tables 4.2.6.8 and 6.1.1.4'

loop_
_geom_angle_atom_site_label_1
_geom_angle_atom_site_label_2
_geom_angle_atom_site_label_3
_geom_angle
C20 O1 C23 116.44(18)
C43 O2 C46 117.81(17)
C12 N2 H1 116.5(15)
C12 N2 H2 119.4(18)
H1 N2 H2 123(2)
C35 N5 H3 121.0(18)
C35 N5 H4 122.4(17)
H3 N5 H4 116(2)
C14 C1 C10 120.3(2)
C14 C1 C2 121.95(19)
C10 C1 C2 117.62(19)
C3 C2 C1 109.93(18)
C3 C2 H2A 109.7
C1 C2 H2A 109.7
C3 C2 H2B 109.7
C1 C2 H2B 109.7
H2A C2 H2B 108.2
C4 C3 C2 110.02(18)
C4 C3 H3A 109.7
C2 C3 H3A 109.7
C4 C3 H3B 109.7
C2 C3 H3B 109.7
H3A C3 H3B 108.2
C5 C4 C9 119.7(2)
C5 C4 C3 122.7(2)
C9 C4 C3 117.7(2)
C4 C5 C6 120.8(2)
C4 C5 H5 119.6
C6 C5 H5 119.6
C7 C6 C5 119.4(2)
C7 C6 H6 120.3
C5 C6 H6 120.3
C6 C7 C8 120.6(2)
C6 C7 H7 119.7
C8 C7 H7 119.7
C7 C8 C9 120.5(2)
C7 C8 H8 119.7
C9 C8 H8 119.7
C8 C9 C4 118.7(2)
C8 C9 C10 123.2(2)
C4 C9 C10 118.07(19)
C1 C10 C11 119.1(2)
C1 C10 C9 118.7(2)
C11 C10 C9 122.21(19)
C12 C11 C10 121.5(2)
C12 C11 C15 116.2(2)
C10 C11 C15 122.23(19)
N2 C12 C13 121.0(2)
N2 C12 C11 121.7(2)
C13 C12 C11 117.3(2)
C12 C13 C14 121.6(2)
C12 C13 C16 117.7(2)
C14 C13 C16 120.6(2)
C1 C14 C13 119.5(2)
C1 C14 C17 122.6(2)
C13 C14 C17 117.90(19)
N1 C15 C11 175.0(2)
N3 C16 C13 176.7(2)
C18 C17 C22 117.8(2)
C18 C17 C14 120.3(2)
C22 C17 C14 121.90(19)
C17 C18 C19 121.9(2)
C17 C18 H18 119.1
C19 C18 H18 119.1
C20 C19 C18 119.0(2)
C20 C19 H19 120.5
C18 C19 H19 120.5
O1 C20 C19 123.6(2)
O1 C20 C21 116.1(2)
C19 C20 C21 120.2(2)
C22 C21 C20 120.1(2)
C22 C21 H21 119.9
C20 C21 H21 119.9
C21 C22 C17 121.0(2)
C21 C22 H22 119.5
C17 C22 H22 119.5
O1 C23 H23A 109.5
O1 C23 H23B 109.5
H23A C23 H23B 109.5
O1 C23 H23C 109.5
H23A C23 H23C 109.5
H23B C23 H23C 109.5
C37 C24 C33 119.9(2)
C37 C24 C25 122.62(19)
C33 C24 C25 117.50(19)
C24 C25 C26 109.51(19)
C24 C25 H25A 109.8
C26 C25 H25A 109.8
C24 C25 H25B 109.8
C26 C25 H25B 109.8
H25A C25 H25B 108.2
C27 C26 C25 108.80(17)
C27 C26 H26A 109.9
C25 C26 H26A 109.9
C27 C26 H26B 109.9
C25 C26 H26B 109.9
H26A C26 H26B 108.3
C28 C27 C32 119.2(2)
C28 C27 C26 122.0(2)
C32 C27 C26 118.74(19)
C29 C28 C27 121.1(2)
C29 C28 H28 119.5
C27 C28 H28 119.5
C30 C29 C28 119.9(2)
C30 C29 H29 120.1
C28 C29 H29 120.1
C29 C30 C31 120.1(2)
C29 C30 H30 120.0
C31 C30 H30 120.0
C30 C31 C32 120.6(2)
C30 C31 H31 119.7
C32 C31 H31 119.7
C31 C32 C27 118.9(2)
C31 C32 C33 122.7(2)
C27 C32 C33 118.35(19)
C24 C33 C34 119.70(19)
C24 C33 C32 117.69(19)
C34 C33 C32 122.59(19)
C33 C34 C35 121.59(19)
C33 C34 C38 123.69(19)
C35 C34 C38 114.69(19)
N5 C35 C36 121.38(19)
N5 C35 C34 121.51(19)
C36 C35 C34 117.11(19)
C35 C36 C37 121.83(19)
C35 C36 C39 117.39(19)
C37 C36 C39 120.71(19)
C24 C37 C36 119.81(19)
C24 C37 C40 122.10(19)
C36 C37 C40 118.09(18)
N4 C38 C34 173.6(2)
N6 C39 C36 175.8(2)
C45 C40 C41 117.9(2)
C45 C40 C37 121.21(18)
C41 C40 C37 120.86(19)
C42 C41 C40 120.6(2)
C42 C41 H41 119.7
C40 C41 H41 119.7
C41 C42 C43 120.3(2)
C41 C42 H42 119.8
C43 C42 H42 119.8
O2 C43 C44 124.35(19)
O2 C43 C42 115.62(19)
C44 C43 C42 120.0(2)
C43 C44 C45 119.1(2)
C43 C44 H44 120.5
C45 C44 H44 120.5
C40 C45 C44 122.0(2)
C40 C45 H45 119.0
C44 C45 H45 119.0
O2 C46 H46A 109.5
O2 C46 H46B 109.5
H46A C46 H46B 109.5
O2 C46 H46C 109.5
H46A C46 H46C 109.5
H46B C46 H46C 109.5

loop_
_geom_bond_atom_site_label_1
_geom_bond_atom_site_label_2
_geom_bond_distance
O1 C20 1.376(3)
O1 C23 1.431(3)
O2 C43 1.370(3)
O2 C46 1.427(3)
N1 C15 1.148(3)
N2 C12 1.364(3)
N2 H1 0.879(9)
N2 H2 0.887(10)
N3 C16 1.153(3)
N4 C38 1.153(3)
N5 C35 1.351(3)
N5 H3 0.884(10)
N5 H4 0.881(10)
N6 C39 1.152(3)
C1 C14 1.388(3)
C1 C10 1.405(3)
C1 C2 1.522(3)
C2 C3 1.521(3)
C2 H2A 0.9900
C2 H2B 0.9900
C3 C4 1.499(3)
C3 H3A 0.9900
C3 H3B 0.9900
C4 C5 1.381(3)
C4 C9 1.416(3)
C5 C6 1.398(3)
C5 H5 0.9500
C6 C7 1.383(3)
C6 H6 0.9500
C7 C8 1.384(3)
C7 H7 0.9500
C8 C9 1.399(3)
C8 H8 0.9500
C9 C10 1.474(3)
C10 C11 1.421(3)
C11 C12 1.407(3)
C11 C15 1.440(3)
C12 C13 1.410(3)
C13 C14 1.417(3)
C13 C16 1.429(3)
C14 C17 1.486(3)
C17 C18 1.386(3)
C17 C22 1.404(3)
C18 C19 1.391(3)
C18 H18 0.9500
C19 C20 1.387(3)
C19 H19 0.9500
C20 C21 1.387(3)
C21 C22 1.378(3)
C21 H21 0.9500
C22 H22 0.9500
C23 H23A 0.9800
C23 H23B 0.9800
C23 H23C 0.9800
C24 C37 1.396(3)
C24 C33 1.408(3)
C24 C25 1.511(3)
C25 C26 1.518(3)
C25 H25A 0.9900
C25 H25B 0.9900
C26 C27 1.503(3)
C26 H26A 0.9900
C26 H26B 0.9900
C27 C28 1.388(3)
C27 C32 1.406(3)
C28 C29 1.382(3)
C28 H28 0.9500
C29 C30 1.378(3)
C29 H29 0.9500
C30 C31 1.387(3)
C30 H30 0.9500
C31 C32 1.399(3)
C31 H31 0.9500
C32 C33 1.487(3)
C33 C34 1.407(3)
C34 C35 1.419(3)
C34 C38 1.443(3)
C35 C36 1.410(3)
C36 C37 1.410(3)
C36 C39 1.426(3)
C37 C40 1.499(3)
C40 C45 1.383(3)
C40 C41 1.401(3)
C41 C42 1.380(3)
C41 H41 0.9500
C42 C43 1.389(3)
C42 H42 0.9500
C43 C44 1.381(3)
C44 C45 1.391(3)
C44 H44 0.9500
C45 H45 0.9500
C46 H46A 0.9800
C46 H46B 0.9800
C46 H46C 0.9800

loop_
_geom_hbond_atom_site_label_D
_geom_hbond_atom_site_label_H
_geom_hbond_atom_site_label_A
_geom_hbond_site_symmetry_A
_geom_hbond_distance_DH
_geom_hbond_distance_HA
_geom_hbond_distance_DA
_geom_hbond_angle_DHA
N2 H2 N6 . 0.890(10) 2.25(2) 3.081(3) 157(3)
N5 H3 N1 . 0.880(10) 2.360(10) 3.213(3) 162(2)
N2 H1 O1 4_666 0.878(17) 2.56(2) 3.271(3) 138.9(17)

loop_
_geom_torsion_atom_site_label_1
_geom_torsion_atom_site_label_2
_geom_torsion_atom_site_label_3
_geom_torsion_atom_site_label_4
_geom_torsion
C14 C1 C2 C3 142.7(2)
C10 C1 C2 C3 -33.8(3)
C1 C2 C3 C4 57.0(2)
C2 C3 C4 C5 139.7(2)
C2 C3 C4 C9 -38.9(3)
C9 C4 C5 C6 1.5(3)
C3 C4 C5 C6 -177.0(2)
C4 C5 C6 C7 2.9(3)
C5 C6 C7 C8 -4.0(3)
C6 C7 C8 C9 0.6(3)
C7 C8 C9 C4 3.9(3)
C7 C8 C9 C10 -177.96(19)
C5 C4 C9 C8 -4.9(3)
C3 C4 C9 C8 173.76(19)
C5 C4 C9 C10 176.82(19)
C3 C4 C9 C10 -4.5(3)
C14 C1 C10 C11 -7.3(3)
C2 C1 C10 C11 169.22(19)
C14 C1 C10 C9 173.81(19)
C2 C1 C10 C9 -9.7(3)
C8 C9 C10 C1 -147.5(2)
C4 C9 C10 C1 30.7(3)
C8 C9 C10 C11 33.7(3)
C4 C9 C10 C11 -148.1(2)
C1 C10 C11 C12 5.4(3)
C9 C10 C11 C12 -175.76(19)
C1 C10 C11 C15 -171.03(18)
C9 C10 C11 C15 7.8(3)
C10 C11 C12 N2 -178.0(2)
C15 C11 C12 N2 -1.4(3)
C10 C11 C12 C13 1.6(3)
C15 C11 C12 C13 178.25(18)
N2 C12 C13 C14 172.7(2)
C11 C12 C13 C14 -6.9(3)
N2 C12 C13 C16 -9.5(3)
C11 C12 C13 C16 170.85(19)
C10 C1 C14 C13 2.2(3)
C2 C1 C14 C13 -174.18(19)
C10 C1 C14 C17 -178.03(18)
C2 C1 C14 C17 5.6(3)
C12 C13 C14 C1 5.1(3)
C16 C13 C14 C1 -172.57(19)
C12 C13 C14 C17 -174.65(18)
C16 C13 C14 C17 7.6(3)
C1 C14 C17 C18 -129.0(2)
C13 C14 C17 C18 50.8(3)
C1 C14 C17 C22 51.8(3)
C13 C14 C17 C22 -128.4(2)
C22 C17 C18 C19 1.5(3)
C14 C17 C18 C19 -177.7(2)
C17 C18 C19 C20 -0.7(3)
C23 O1 C20 C19 -4.4(3)
C23 O1 C20 C21 175.8(2)
C18 C19 C20 O1 179.52(19)
C18 C19 C20 C21 -0.7(3)
O1 C20 C21 C22 -178.95(18)
C19 C20 C21 C22 1.2(3)
C20 C21 C22 C17 -0.4(3)
C18 C17 C22 C21 -1.0(3)
C14 C17 C22 C21 178.30(19)
C37 C24 C25 C26 -137.3(2)
C33 C24 C25 C26 42.0(3)
C24 C25 C26 C27 -59.1(2)
C25 C26 C27 C28 -141.3(2)
C25 C26 C27 C32 35.7(3)
C32 C27 C28 C29 -3.9(3)
C26 C27 C28 C29 173.1(2)
C27 C28 C29 C30 -0.8(3)
C28 C29 C30 C31 3.9(3)
C29 C30 C31 C32 -2.2(3)
C30 C31 C32 C27 -2.5(3)
C30 C31 C32 C33 178.4(2)
C28 C27 C32 C31 5.5(3)
C26 C27 C32 C31 -171.6(2)
C28 C27 C32 C33 -175.32(19)
C26 C27 C32 C33 7.6(3)
C37 C24 C33 C34 2.6(3)
C25 C24 C33 C34 -176.74(18)
C37 C24 C33 C32 -179.21(18)
C25 C24 C33 C32 1.5(3)
C31 C32 C33 C24 151.2(2)
C27 C32 C33 C24 -27.9(3)
C31 C32 C33 C34 -30.6(3)
C27 C32 C33 C34 150.2(2)
C24 C33 C34 C35 -0.9(3)
C32 C33 C34 C35 -179.01(19)
C24 C33 C34 C38 176.9(2)
C32 C33 C34 C38 -1.2(3)
C33 C34 C35 N5 177.97(19)
C38 C34 C35 N5 0.0(3)
C33 C34 C35 C36 -1.9(3)
C38 C34 C35 C36 -179.84(19)
N5 C35 C36 C37 -176.77(19)
C34 C35 C36 C37 3.1(3)
N5 C35 C36 C39 0.3(3)
C34 C35 C36 C39 -179.80(18)
C33 C24 C37 C36 -1.4(3)
C25 C24 C37 C36 177.87(19)
C33 C24 C37 C40 178.31(18)
C25 C24 C37 C40 -2.4(3)
C35 C36 C37 C24 -1.5(3)
C39 C36 C37 C24 -178.50(19)
C35 C36 C37 C40 178.76(18)
C39 C36 C37 C40 1.7(3)
C24 C37 C40 C45 -108.3(2)
C36 C37 C40 C45 71.4(3)
C24 C37 C40 C41 73.3(3)
C36 C37 C40 C41 -107.0(2)
C45 C40 C41 C42 -0.5(3)
C37 C40 C41 C42 177.9(2)
C40 C41 C42 C43 0.2(4)
C46 O2 C43 C44 -2.8(3)
C46 O2 C43 C42 176.1(2)
C41 C42 C43 O2 -177.9(2)
C41 C42 C43 C44 1.0(4)
O2 C43 C44 C45 177.0(2)
C42 C43 C44 C45 -1.8(3)
C41 C40 C45 C44 -0.3(3)
C37 C40 C45 C44 -178.8(2)
C43 C44 C45 C40 1.5(3)

loop_
_cod_related_entry_id
_cod_related_entry_database
_cod_related_entry_code
1 ChemSpider 30656943
